data_7227499
loop_
_publ_author_name
'Li, Yan-Yan'
'Wang, Jin-Qiu'
'Liu, Peng-Fei'
'Lin, Hua'
'Chen, Ling'
'Wu, Li-Ming'

_publ_section_title
;
 Centrosymmetric to noncentrosymmetric structural transformation of new
 quaternary selenides induced by isolated dimeric [Sn2Se4] units: from
 Ba8Ga2Sn7Se18 to Ba10Ga2Sn9Se22
;
_journal_issue 14
_journal_name_full 'RSC Adv.'
_journal_page_first 8082
_journal_paper_doi 10.1039/C6RA27253C
_journal_volume 7
_journal_year 2017
_chemical_formula_sum 'Ba8 Ga2 Se18 Sn7'
_chemical_formula_weight 3490.27
_chemical_name_systematic
; 
 ? 
;
_space_group_IT_number 62
_symmetry_cell_setting orthorhombic
_symmetry_space_group_name_Hall '-P 2ac 2n'
_symmetry_space_group_name_H-M 'P n m a'
_atom_sites_solution_primary direct
_atom_sites_solution_secondary difmap
_audit_creation_method SHELXL-97
_audit_update_record
;
2017-01-13 deposited with the CCDC.
2017-01-18 downloaded from the CCDC.
;
_cell_angle_alpha 90.00
_cell_angle_beta 90.00
_cell_angle_gamma 90.00
_cell_formula_units_Z 2
_cell_length_a 12.466(9)
_cell_length_b 9.358(6)
_cell_length_c 18.136(13)
_cell_measurement_reflns_used 4812
_cell_measurement_temperature 293(2)
_cell_measurement_theta_max 27.5205
_cell_measurement_theta_min 2.2460
_cell_volume 2116(3)
_computing_cell_refinement 'Bruker XSCANS'
_computing_data_collection 'Bruker XSCANS'
_computing_data_reduction 'Bruker SHELXTL'
_computing_molecular_graphics 'Bruker SHELXTL'
_computing_publication_material 'Bruker SHELXTL'
_computing_structure_refinement 'SHELXL-97 (Sheldrick, 1997)'
_computing_structure_solution 'SHELXS-97 (Sheldrick, 1990)'
_diffrn_ambient_temperature 293(2)
_diffrn_measured_fraction_theta_full 27.50
_diffrn_measured_fraction_theta_max 27.50
_diffrn_measurement_device_type 'Bruker P4'
_diffrn_measurement_method '\w scans'
_diffrn_radiation_monochromator graphite
_diffrn_radiation_source 'fine-focus sealed tube'
_diffrn_radiation_type MoK\a
_diffrn_radiation_wavelength 0.71073
_diffrn_reflns_av_R_equivalents 0.0606
_diffrn_reflns_av_sigmaI/netI 0.0352
_diffrn_reflns_limit_h_max 15
_diffrn_reflns_limit_h_min -16
_diffrn_reflns_limit_k_max 11
_diffrn_reflns_limit_k_min -10
_diffrn_reflns_limit_l_max 23
_diffrn_reflns_limit_l_min -23
_diffrn_reflns_number 15597
_diffrn_reflns_theta_full 27.50
_diffrn_reflns_theta_max 27.50
_diffrn_reflns_theta_min 2.25
_exptl_absorpt_coefficient_mu 28.089
_exptl_absorpt_correction_T_max 1.0000
_exptl_absorpt_correction_T_min 0.7097
_exptl_absorpt_correction_type multi-scan
_exptl_crystal_colour black
_exptl_crystal_density_diffrn 5.479
_exptl_crystal_density_method 'not measured'
_exptl_crystal_description block
_exptl_crystal_F_000 2944
_exptl_crystal_size_max 0.2000
_exptl_crystal_size_mid 0.2000
_exptl_crystal_size_min 0.2000
_refine_diff_density_max 2.191
_refine_diff_density_min -1.773
_refine_diff_density_rms 0.367
_refine_ls_extinction_method SHELXL
_refine_ls_goodness_of_fit_ref 1.137
_refine_ls_matrix_type full
_refine_ls_number_parameters 99
_refine_ls_number_reflns 2488
_refine_ls_number_restraints 0
_refine_ls_restrained_S_all 1.137
_refine_ls_R_factor_all 0.0490
_refine_ls_R_factor_gt 0.0415
_refine_ls_shift/su_max 0.000
_refine_ls_shift/su_mean 0.000
_refine_ls_structure_factor_coef Fsqd
_refine_ls_weighting_details 'calc w=1/[\s^2^(Fo^2^)+(0.0437P)^2^+8.5302P] where P=(Fo^2^+2Fc^2^)/3'
_refine_ls_weighting_scheme calc
_refine_ls_wR_factor_gt 0.0920
_refine_ls_wR_factor_ref 0.0959
_reflns_number_gt 2207
_reflns_number_total 2488
_reflns_threshold_expression >2sigma(I)
_cod_data_source_file c6ra27253c2.cif
_cod_data_source_block 1-Ba8Ga2Sn7Se18
_cod_depositor_comments
;
The following automatic conversions were performed:

'_symmetry_cell_setting' value 'Orthorhombic' changed to
'orthorhombic' according to
/usr/data/users/saulius/crontab/automatic-downloads/rss-feeds/RSC/lib/dictionaries/cif_core.dic
dictionary named 'cif_core.dic' version 2.4.2 from 2011-04-26.

'_exptl_absorpt_correction_type' value 'Multi-scan' changed to
'multi-scan' according to
/usr/data/users/saulius/crontab/automatic-downloads/rss-feeds/RSC/lib/dictionaries/cif_core.dic
dictionary named 'cif_core.dic' version 2.4.2 from 2011-04-26.

Automatic conversion script
Id: cif_fix_values 4268 2015-11-12 08:31:59Z antanas 
;
_cod_original_sg_symbol_H-M Pnma
_cod_database_code 7227499

loop_
_symmetry_equiv_pos_as_xyz
'x, y, z'
'-x+1/2, -y, z+1/2'
'-x, y+1/2, -z'
'x+1/2, -y+1/2, -z+1/2'
'-x, -y, -z'
'x-1/2, y, -z-1/2'
'x, -y-1/2, z'
'-x-1/2, y-1/2, z-1/2'

loop_
_atom_site_label
_atom_site_type_symbol
_atom_site_fract_x
_atom_site_fract_y
_atom_site_fract_z
_atom_site_U_iso_or_equiv
_atom_site_adp_type
_atom_site_occupancy
_atom_site_symmetry_multiplicity
_atom_site_calc_flag
_atom_site_refinement_flags
Ba1 Ba 0.33913(4) 0.00401(6) 0.19235(3) 0.02068(16) Uani 1 1 d .
Ba2 Ba 0.32052(4) 0.00064(6) 0.44933(3) 0.02220(16) Uani 1 1 d .
Ga1 Ga 0.09909(10) 0.2500 0.11216(8) 0.0197(3) Uani 1 2 d S
Sn1 Sn 0.43199(16) 0.2500 0.64452(11) 0.0309(4) Uani 0.50 2 d SP
Sn2 Sn 0.07474(7) 0.2500 0.30432(6) 0.0328(3) Uani 1 2 d S
Sn3 Sn 0.02118(7) 0.2500 0.50443(5) 0.0232(2) Uani 1 2 d S
Sn4 Sn 0.39702(8) 0.2500 0.80707(6) 0.0282(2) Uani 1 2 d S
Se1 Se 0.18648(11) 0.2500 0.81704(7) 0.0242(3) Uani 1 2 d S
Se2 Se 0.06445(7) 0.04100(11) 0.18714(5) 0.0228(2) Uani 1 1 d .
Se3 Se 0.49573(9) 0.2500 0.49846(7) 0.0217(3) Uani 1 2 d S
Se4 Se 0.06368(7) 0.53709(10) 0.40390(5) 0.0195(2) Uani 1 1 d .
Se5 Se 0.28095(9) 0.2500 0.31877(7) 0.0189(3) Uani 1 2 d S
Se6 Se 0.28238(9) 0.2500 0.06938(7) 0.0181(3) Uani 1 2 d S
Se7 Se 0.21873(10) 0.2500 0.57202(7) 0.0215(3) Uani 1 2 d S

loop_
_atom_site_aniso_label
_atom_site_aniso_U_11
_atom_site_aniso_U_22
_atom_site_aniso_U_33
_atom_site_aniso_U_23
_atom_site_aniso_U_13
_atom_site_aniso_U_12
Ba1 0.0232(3) 0.0209(4) 0.0180(3) 0.0010(2) 0.00321(19) 0.0020(2)
Ba2 0.0231(3) 0.0206(4) 0.0229(3) 0.0024(2) -0.0044(2) -0.0009(2)
Ga1 0.0190(6) 0.0180(8) 0.0220(7) 0.000 0.0041(5) 0.000
Sn1 0.0346(10) 0.0305(12) 0.0274(10) 0.000 0.0077(8) 0.000
Sn2 0.0191(4) 0.0468(7) 0.0325(5) 0.000 0.0046(4) 0.000
Sn3 0.0247(4) 0.0267(5) 0.0181(4) 0.000 0.0016(3) 0.000
Sn4 0.0316(5) 0.0210(5) 0.0319(5) 0.000 -0.0064(4) 0.000
Se1 0.0334(7) 0.0193(8) 0.0199(7) 0.000 -0.0068(5) 0.000
Se2 0.0236(4) 0.0233(5) 0.0214(5) 0.0024(4) 0.0032(3) -0.0012(4)
Se3 0.0180(6) 0.0232(8) 0.0239(7) 0.000 0.0003(5) 0.000
Se4 0.0181(4) 0.0201(5) 0.0204(4) -0.0010(4) -0.0003(3) 0.0007(3)
Se5 0.0201(6) 0.0203(7) 0.0163(6) 0.000 -0.0002(4) 0.000
Se6 0.0184(5) 0.0206(7) 0.0153(6) 0.000 0.0022(4) 0.000
Se7 0.0207(6) 0.0212(7) 0.0226(6) 0.000 0.0041(5) 0.000

loop_
_atom_type_symbol
_atom_type_description
_atom_type_scat_dispersion_real
_atom_type_scat_dispersion_imag
_atom_type_scat_source
Ga Ga 0.2307 1.6083 'International Tables Vol C Tables 4.2.6.8 and 6.1.1.4'
Se Se -0.0929 2.2259 'International Tables Vol C Tables 4.2.6.8 and 6.1.1.4'
Sn Sn -0.6537 1.4246 'International Tables Vol C Tables 4.2.6.8 and 6.1.1.4'
Ba Ba -0.3244 2.2819 'International Tables Vol C Tables 4.2.6.8 and 6.1.1.4'

loop_
_geom_angle_atom_site_label_1
_geom_angle_atom_site_label_2
_geom_angle_atom_site_label_3
_geom_angle
_geom_angle_site_symmetry_1
_geom_angle_site_symmetry_3
Se6 Ba1 Se1 161.99(4) . 2_554
Se6 Ba1 Se7 90.50(6) . 2_554
Se1 Ba1 Se7 85.02(6) 2_554 2_554
Se6 Ba1 Se4 84.59(4) . 4
Se1 Ba1 Se4 111.02(4) 2_554 4
Se7 Ba1 Se4 75.74(4) 2_554 4
Se6 Ba1 Se5 86.33(6) . .
Se1 Ba1 Se5 90.29(6) 2_554 .
Se7 Ba1 Se5 154.71(4) 2_554 .
Se4 Ba1 Se5 128.73(3) 4 .
Se6 Ba1 Se2 72.33(3) . .
Se1 Ba1 Se2 89.72(3) 2_554 .
Se7 Ba1 Se2 80.63(3) 2_554 .
Se4 Ba1 Se2 146.66(4) 4 .
Se5 Ba1 Se2 74.50(3) . .
Se6 Ba1 Se2 121.11(4) . 6_656
Se1 Ba1 Se2 74.13(4) 2_554 6_656
Se7 Ba1 Se2 130.12(4) 2_554 6_656
Se4 Ba1 Se2 70.75(6) 4 6_656
Se5 Ba1 Se2 71.53(4) . 6_656
Se2 Ba1 Se2 142.03(3) . 6_656
Se6 Ba1 Sn2 75.41(4) . 6_656
Se1 Ba1 Sn2 120.66(4) 2_554 6_656
Se7 Ba1 Sn2 128.74(4) 2_554 6_656
Se4 Ba1 Sn2 54.31(4) 4 6_656
Se5 Ba1 Sn2 74.56(4) . 6_656
Se2 Ba1 Sn2 136.15(4) . 6_656
Se2 Ba1 Sn2 46.54(3) 6_656 6_656
Se6 Ba1 Sn4 125.96(3) . 5_656
Se1 Ba1 Sn4 69.78(4) 2_554 5_656
Se7 Ba1 Sn4 75.96(4) 2_554 5_656
Se4 Ba1 Sn4 41.45(3) 4 5_656
Se5 Ba1 Sn4 125.44(4) . 5_656
Se2 Ba1 Sn4 149.89(3) . 5_656
Se2 Ba1 Sn4 54.44(4) 6_656 5_656
Sn2 Ba1 Sn4 73.94(6) 6_656 5_656
Se6 Ba1 Ba1 45.47(3) . 7_565
Se1 Ba1 Ba1 136.15(3) 2_554 7_565
Se7 Ba1 Ba1 135.96(3) 2_554 7_565
Se4 Ba1 Ba1 96.65(2) 4 7_565
Se5 Ba1 Ba1 46.25(3) . 7_565
Se2 Ba1 Ba1 84.23(2) . 7_565
Se2 Ba1 Ba1 84.445(19) 6_656 7_565
Sn2 Ba1 Ba1 51.92(3) 6_656 7_565
Sn4 Ba1 Ba1 125.85(3) 5_656 7_565
Se6 Ba1 Ba2 132.27(4) . .
Se1 Ba1 Ba2 45.99(3) 2_554 .
Se7 Ba1 Ba2 130.05(4) 2_554 .
Se4 Ba1 Ba2 124.47(3) 4 .
Se5 Ba1 Ba2 46.05(3) . .
Se2 Ba1 Ba2 88.78(2) . .
Se2 Ba1 Ba2 55.20(4) 6_656 .
Sn2 Ba1 Ba2 91.55(2) 6_656 .
Sn4 Ba1 Ba2 91.934(19) 5_656 .
Ba1 Ba1 Ba2 90.387(9) 7_565 .
Se6 Ba1 Ba1 134.53(3) . 7
Se1 Ba1 Ba1 43.85(3) 2_554 7
Se7 Ba1 Ba1 44.04(3) 2_554 7
Se4 Ba1 Ba1 83.35(2) 4 7
Se5 Ba1 Ba1 133.75(3) . 7
Se2 Ba1 Ba1 95.77(2) . 7
Se2 Ba1 Ba1 95.556(19) 6_656 7
Sn2 Ba1 Ba1 128.08(3) 6_656 7
Sn4 Ba1 Ba1 54.15(3) 5_656 7
Ba1 Ba1 Ba1 180.00(3) 7_565 7
Ba2 Ba1 Ba1 89.613(9) . 7
Se3 Ba2 Se4 140.81(3) . 7_565
Se3 Ba2 Se1 134.47(4) . 2_554
Se4 Ba2 Se1 73.96(3) 7_565 2_554
Se3 Ba2 Se5 78.32(5) . .
Se4 Ba2 Se5 75.98(3) 7_565 .
Se1 Ba2 Se5 88.72(6) 2_554 .
Se3 Ba2 Se3 88.11(5) . 5_656
Se4 Ba2 Se3 129.95(4) 7_565 5_656
Se1 Ba2 Se3 74.66(5) 2_554 5_656
Se5 Ba2 Se3 140.46(4) . 5_656
Se3 Ba2 Se6 123.63(5) . 2
Se4 Ba2 Se6 74.10(4) 7_565 2
Se1 Ba2 Se6 88.07(6) 2_554 2
Se5 Ba2 Se6 149.62(4) . 2
Se3 Ba2 Se6 66.85(5) 5_656 2
Se3 Ba2 Se7 66.11(5) . .
Se4 Ba2 Se7 82.99(4) 7_565 .
Se1 Ba2 Se7 156.95(4) 2_554 .
Se5 Ba2 Se7 86.05(6) . .
Se3 Ba2 Se7 122.04(5) 5_656 .
Se6 Ba2 Se7 85.20(6) 2 .
Se3 Ba2 Ga1 92.89(5) . 2
Se4 Ba2 Ga1 111.78(3) 7_565 2
Se1 Ba2 Ga1 97.33(6) 2_554 2
Se5 Ba2 Ga1 171.20(3) . 2
Se3 Ba2 Ga1 37.30(3) 5_656 2
Se6 Ba2 Ga1 37.69(4) 2 2
Se7 Ba2 Ga1 90.74(6) . 2
Se3 Ba2 Ba1 103.34(3) . .
Se4 Ba2 Ba1 78.53(3) 7_565 .
Se1 Ba2 Ba1 44.93(3) 2_554 .
Se5 Ba2 Ba1 45.49(3) . .
Se3 Ba2 Ba1 104.38(3) 5_656 .
Se6 Ba2 Ba1 130.83(3) 2 .
Se7 Ba2 Ba1 130.92(3) . .
Ga1 Ba2 Ba1 138.34(3) 2 .
Se3 Ba2 Ba2 45.31(3) . 7_565
Se4 Ba2 Ba2 96.10(2) 7_565 7_565
Se1 Ba2 Ba2 134.33(3) 2_554 7_565
Se5 Ba2 Ba2 46.03(3) . 7_565
Se3 Ba2 Ba2 133.42(3) 5_656 7_565
Se6 Ba2 Ba2 132.87(3) 2 7_565
Se7 Ba2 Ba2 47.67(3) . 7_565
Ga1 Ba2 Ba2 126.95(3) 2 7_565
Ba1 Ba2 Ba2 89.613(9) . 7_565
Se3 Ba2 Ba2 134.69(3) . 7
Se4 Ba2 Ba2 83.90(2) 7_565 7
Se1 Ba2 Ba2 45.67(3) 2_554 7
Se5 Ba2 Ba2 133.97(3) . 7
Se3 Ba2 Ba2 46.58(3) 5_656 7
Se6 Ba2 Ba2 47.13(3) 2 7
Se7 Ba2 Ba2 132.33(3) . 7
Ga1 Ba2 Ba2 53.05(3) 2 7
Ba1 Ba2 Ba2 90.387(9) . 7
Ba2 Ba2 Ba2 180.00(4) 7_565 7
Se3 Ba2 Ba1 91.86(4) . 2
Se4 Ba2 Ba1 80.13(4) 7_565 2
Se1 Ba2 Ba1 129.38(4) 2_554 2
Se5 Ba2 Ba1 126.01(4) . 2
Se3 Ba2 Ba1 90.99(4) 5_656 2
Se6 Ba2 Ba1 42.72(3) 2 2
Se7 Ba2 Ba1 43.12(3) . 2
Ga1 Ba2 Ba1 53.88(4) 2 2
Ba1 Ba2 Ba1 158.55(2) . 2
Ba2 Ba2 Ba1 90.515(9) 7_565 2
Ba2 Ba2 Ba1 89.485(9) 7 2
Se3 Ga1 Se6 103.95(8) 6_556 .
Se3 Ga1 Se2 112.10(5) 6_556 7_565
Se6 Ga1 Se2 110.46(5) . 7_565
Se3 Ga1 Se2 112.10(5) 6_556 .
Se6 Ga1 Se2 110.46(5) . .
Se2 Ga1 Se2 107.78(9) 7_565 .
Se3 Ga1 Ba2 60.13(5) 6_556 2_554
Se6 Ga1 Ba2 60.89(3) . 2_554
Se2 Ga1 Ba2 163.04(4) 7_565 2_554
Se2 Ga1 Ba2 89.16(6) . 2_554
Se3 Ga1 Ba2 60.13(5) 6_556 8_665
Se6 Ga1 Ba2 60.89(3) . 8_665
Se2 Ga1 Ba2 89.16(6) 7_565 8_665
Se2 Ga1 Ba2 163.04(4) . 8_665
Ba2 Ga1 Ba2 73.90(6) 2_554 8_665
Se3 Sn1 Se2 104.89(5) . 8_666
Se3 Sn1 Se2 104.89(5) . 2
Se2 Sn1 Se2 148.26(9) 8_666 2
Se3 Sn1 Se7 80.38(7) . .
Se2 Sn1 Se7 97.76(5) 8_666 .
Se2 Sn1 Se7 97.76(5) 2 .
Se3 Sn1 Sn4 171.71(9) . .
Se2 Sn1 Sn4 74.47(5) 8_666 .
Se2 Sn1 Sn4 74.47(5) 2 .
Se7 Sn1 Sn4 107.90(7) . .
Se5 Sn2 Se2 96.82(4) . .
Se5 Sn2 Se2 96.82(4) . 7_565
Se2 Sn2 Se2 85.15(7) . 7_565
Se5 Sn2 Ba1 141.38(3) . 6_556
Se2 Sn2 Ba1 63.88(3) . 6_556
Se2 Sn2 Ba1 113.22(4) 7_565 6_556
Se5 Sn2 Ba1 141.38(3) . 4_455
Se2 Sn2 Ba1 113.22(4) . 4_455
Se2 Sn2 Ba1 63.88(3) 7_565 4_455
Ba1 Sn2 Ba1 76.16(6) 6_556 4_455
Se7 Sn3 Se4 94.22(5) . 5_566
Se7 Sn3 Se4 94.22(5) . 3_546
Se4 Sn3 Se4 90.63(7) 5_566 3_546
Se1 Sn4 Se4 97.83(4) . 2_565
Se1 Sn4 Se4 97.83(4) . 8_656
Se4 Sn4 Se4 95.08(7) 2_565 8_656
Se1 Sn4 Sn1 102.35(6) . .
Se4 Sn4 Sn1 128.08(4) 2_565 .
Se4 Sn4 Sn1 128.08(4) 8_656 .
Se1 Sn4 Ba1 143.94(3) . 3_656
Se4 Sn4 Ba1 54.49(3) 2_565 3_656
Se4 Sn4 Ba1 106.46(5) 8_656 3_656
Sn1 Sn4 Ba1 83.34(4) . 3_656
Se1 Sn4 Ba1 143.94(3) . 5_656
Se4 Sn4 Ba1 106.46(5) 2_565 5_656
Se4 Sn4 Ba1 54.49(3) 8_656 5_656
Sn1 Sn4 Ba1 83.34(4) . 5_656
Ba1 Sn4 Ba1 71.71(6) 3_656 5_656
Sn4 Se1 Ba1 92.84(4) . 2
Sn4 Se1 Ba1 92.84(4) . 8_666
Ba1 Se1 Ba1 92.29(7) 2 8_666
Sn4 Se1 Ba2 94.30(4) . 8_666
Ba1 Se1 Ba2 172.66(5) 2 8_666
Ba1 Se1 Ba2 89.08(6) 8_666 8_666
Sn4 Se1 Ba2 94.30(4) . 2
Ba1 Se1 Ba2 89.08(6) 2 2
Ba1 Se1 Ba2 172.66(5) 8_666 2
Ba2 Se1 Ba2 88.66(7) 8_666 2
Ga1 Se2 Sn1 128.38(7) . 2_554
Ga1 Se2 Sn2 81.86(7) . .
Sn1 Se2 Sn2 148.29(6) 2_554 .
Ga1 Se2 Ba1 85.37(4) . .
Sn1 Se2 Ba1 83.98(5) 2_554 .
Sn2 Se2 Ba1 90.21(3) . .
Ga1 Se2 Ba1 124.17(5) . 6_556
Sn1 Se2 Ba1 94.94(5) 2_554 6_556
Sn2 Se2 Ba1 69.58(4) . 6_556
Ba1 Se2 Ba1 139.00(4) . 6_556
Ga1 Se3 Sn1 163.99(7) 6_656 .
Ga1 Se3 Ba2 97.46(5) 6_656 .
Sn1 Se3 Ba2 93.90(5) . .
Ga1 Se3 Ba2 97.46(5) 6_656 7_565
Sn1 Se3 Ba2 93.90(5) . 7_565
Ba2 Se3 Ba2 89.38(6) . 7_565
Ga1 Se3 Ba2 82.57(5) 6_656 3_656
Sn1 Se3 Ba2 85.82(5) . 3_656
Ba2 Se3 Ba2 178.72(3) . 3_656
Ba2 Se3 Ba2 91.89(5) 7_565 3_656
Ga1 Se3 Ba2 82.57(5) 6_656 5_656
Sn1 Se3 Ba2 85.82(5) . 5_656
Ba2 Se3 Ba2 91.89(5) . 5_656
Ba2 Se3 Ba2 178.72(3) 7_565 5_656
Ba2 Se3 Ba2 86.84(6) 3_656 5_656
Sn4 Se4 Sn3 85.97(6) 2_564 5_566
Sn4 Se4 Ba1 84.06(4) 2_564 4_455
Sn3 Se4 Ba1 94.36(5) 5_566 4_455
Sn4 Se4 Ba2 93.71(4) 2_564 7_565
Sn3 Se4 Ba2 106.98(4) 5_566 7_565
Ba1 Se4 Ba2 158.37(4) 4_455 7_565
Sn2 Se5 Ba1 98.45(4) . 7_565
Sn2 Se5 Ba1 98.45(4) . .
Ba1 Se5 Ba1 87.50(6) 7_565 .
Sn2 Se5 Ba2 102.56(4) . 7_565
Ba1 Se5 Ba2 88.46(6) 7_565 7_565
Ba1 Se5 Ba2 158.97(5) . 7_565
Sn2 Se5 Ba2 102.56(4) . .
Ba1 Se5 Ba2 158.97(5) 7_565 .
Ba1 Se5 Ba2 88.46(6) . .
Ba2 Se5 Ba2 87.95(6) 7_565 .
Ga1 Se6 Ba1 89.17(5) . 7_565
Ga1 Se6 Ba1 89.17(5) . .
Ba1 Se6 Ba1 89.07(6) 7_565 .
Ga1 Se6 Ba2 81.42(5) . 2_554
Ba1 Se6 Ba2 170.53(4) 7_565 2_554
Ba1 Se6 Ba2 91.84(5) . 2_554
Ga1 Se6 Ba2 81.42(5) . 8_665
Ba1 Se6 Ba2 91.84(5) 7_565 8_665
Ba1 Se6 Ba2 170.53(4) . 8_665
Ba2 Se6 Ba2 85.74(6) 2_554 8_665
Sn3 Se7 Sn1 179.85(7) . .
Sn3 Se7 Ba1 95.67(4) . 8_666
Sn1 Se7 Ba1 84.43(5) . 8_666
Sn3 Se7 Ba1 95.67(4) . 2
Sn1 Se7 Ba1 84.43(5) . 2
Ba1 Se7 Ba1 91.93(6) 8_666 2
Sn3 Se7 Ba2 92.39(5) . 7_565
Sn1 Se7 Ba2 87.50(5) . 7_565
Ba1 Se7 Ba2 91.12(5) 8_666 7_565
Ba1 Se7 Ba2 171.06(4) 2 7_565
Sn3 Se7 Ba2 92.39(5) . .
Sn1 Se7 Ba2 87.50(5) . .
Ba1 Se7 Ba2 171.06(4) 8_666 .
Ba1 Se7 Ba2 91.12(5) 2 .
Ba2 Se7 Ba2 84.67(6) 7_565 .

loop_
_geom_bond_atom_site_label_1
_geom_bond_atom_site_label_2
_geom_bond_distance
_geom_bond_site_symmetry_2
Ba1 Se6 3.2824(18) .
Ba1 Se1 3.2963(19) 2_554
Ba1 Se7 3.3065(19) 2_554
Ba1 Se4 3.321(2) 4
Ba1 Se5 3.3289(19) .
Ba1 Se2 3.443(3) .
Ba1 Se2 3.576(2) 6_656
Ba1 Sn2 3.732(2) 6_656
Ba1 Sn4 4.058(2) 5_656
Ba1 Ba1 4.604(3) 7_565
Ba1 Ba2 4.667(3) .
Ba1 Ba1 4.754(3) 7
Ba2 Se3 3.3182(18) .
Ba2 Se4 3.325(2) 7_565
Ba2 Se1 3.356(2) 2_554
Ba2 Se5 3.3609(19) .
Ba2 Se3 3.4124(18) 5_656
Ba2 Se6 3.4477(18) 2
Ba2 Se7 3.4651(19) .
Ba2 Ga1 3.902(2) 2
Ba2 Ba2 4.667(3) 7_565
Ba2 Ba2 4.691(3) 7
Ba2 Ba1 4.836(3) 2
Ga1 Se3 2.384(2) 6_556
Ga1 Se6 2.413(2) .
Ga1 Se2 2.4210(18) 7_565
Ga1 Se2 2.4210(18) .
Ga1 Ba2 3.902(2) 2_554
Ga1 Ba2 3.902(2) 8_665
Sn1 Se3 2.766(3) .
Sn1 Se2 2.831(2) 8_666
Sn1 Se2 2.831(2) 2
Sn1 Se7 2.966(3) .
Sn1 Sn4 2.980(3) .
Sn2 Se5 2.584(2) .
Sn2 Se2 2.8910(19) .
Sn2 Se2 2.8910(19) 7_565
Sn2 Ba1 3.732(2) 6_556
Sn2 Ba1 3.732(2) 4_455
Sn3 Se7 2.751(2) .
Sn3 Se4 2.8024(16) 5_566
Sn3 Se4 2.8024(16) 3_546
Sn4 Se1 2.631(3) .
Sn4 Se4 2.7007(17) 2_565
Sn4 Se4 2.7007(17) 8_656
Sn4 Ba1 4.058(2) 3_656
Sn4 Ba1 4.058(2) 5_656
Se1 Ba1 3.2963(19) 2
Se1 Ba1 3.2963(19) 8_666
Se1 Ba2 3.356(2) 8_666
Se1 Ba2 3.356(2) 2
Se2 Sn1 2.831(2) 2_554
Se2 Ba1 3.576(2) 6_556
Se3 Ga1 2.384(2) 6_656
Se3 Ba2 3.3182(18) 7_565
Se3 Ba2 3.4124(18) 3_656
Se3 Ba2 3.4124(18) 5_656
Se4 Sn4 2.7007(17) 2_564
Se4 Sn3 2.8024(16) 5_566
Se4 Ba1 3.321(2) 4_455
Se4 Ba2 3.325(2) 7_565
Se5 Ba1 3.3289(19) 7_565
Se5 Ba2 3.3609(19) 7_565
Se6 Ba1 3.2824(18) 7_565
Se6 Ba2 3.4477(18) 2_554
Se6 Ba2 3.4477(18) 8_665
Se7 Ba1 3.3065(19) 8_666
Se7 Ba1 3.3065(19) 2
Se7 Ba2 3.4651(19) 7_565
